data_1527653
loop_
_publ_author_name
'Klingen, W.'
'Hahn, H.'
'Eulenberger, G.'

_publ_section_title
;
 Ueber die Kristallstrukturen von Fe2 P2 Se6 und Fe2 P2 S6
;
_journal_name_full 'Zeitschrift fuer Anorganische und Allgemeine Chemie'
_journal_page_first 97
_journal_page_last 112
_journal_volume 401
_journal_year 1973
_chemical_formula_sum 'Fe2 P2 Se6'
_chemical_name_systematic 'Fe2 (P2 Se6)'
_space_group_IT_number 146
_symmetry_space_group_name_Hall 'R 3'
_symmetry_space_group_name_H-M 'R 3 :H'
_cell_angle_alpha 90
_cell_angle_beta 90
_cell_angle_gamma 120
_cell_formula_units_Z 3
_cell_length_a 6.265
_cell_length_b 6.265
_cell_length_c 19.8
_cell_volume 673.036
_citation_journal_id_ASTM ZAACAB
_cod_data_source_file Klingen_ZAACAB_1973_1933.cif
_cod_data_source_block Fe2P2Se6
_cod_original_cell_volume 673.0355
_cod_database_code 1527653

loop_
_symmetry_equiv_pos_as_xyz
x,y,z
-y,x-y,z
-x+y,-x,z
x+2/3,y+1/3,z+1/3
-y+2/3,x-y+1/3,z+1/3
-x+y+2/3,-x+1/3,z+1/3
x+1/3,y+2/3,z+2/3
-y+1/3,x-y+2/3,z+2/3
-x+y+1/3,-x+2/3,z+2/3

loop_
_atom_site_label
_atom_site_type_symbol
_atom_site_fract_x
_atom_site_fract_y
_atom_site_fract_z
_atom_site_occupancy
_atom_site_U_iso_or_equiv
P2 P+4 0 0 -0.4431 1 0.0
Fe2 Fe+2 0 0 -0.1687 1 0.0
Fe1 Fe+2 0 0 0.1658 1 0.0
Se2 Se-2 -0.3449 -0.0272 -0.0854 1 0.0
P1 P+4 0 0 0.4437 1 0.0
Se1 Se-2 0.3315 -0.003 0.08 1 0.0
